data_7220240
loop_
_publ_author_name
'Armaghan, Mahsa'
'Lu, Wei-Yu'
'Wu, Di'
'Wei, Yao'
'Yuan, Feng-Ling'
'Weng, Ng Seik'
'MOHHAMADPOUR AMINI, MOSTAFA'
'Zhang, Wen-Hua'
'Young, David James'
'Hor, Andy'
'Lang, Jian-Ping'

_publ_section_title
;
 Isolation of first row transition metal--carboxylate zwitterions
;
_journal_name_full 'RSC Adv.'
_journal_paper_doi 10.1039/C5RA05564D
_journal_year 2015
_chemical_formula_moiety 'C14 H16 N2 Ni O8, 2(H2 O)'
_chemical_formula_sum 'C14 H20 N2 Ni O10'
_chemical_formula_weight 435.03
_chemical_name_systematic
; 
 ? 
;
_space_group_IT_number 15
_symmetry_cell_setting monoclinic
_symmetry_space_group_name_Hall '-C 2yc'
_symmetry_space_group_name_H-M 'C 1 2/c 1'
_atom_sites_solution_hydrogens geom
_atom_sites_solution_primary direct
_atom_sites_solution_secondary difmap
_audit_creation_method SHELXL-97
_audit_update_record
;
2014-07-10 deposited with the CCDC.
2015-05-07 downloaded from the CCDC.
;
_cell_angle_alpha 90.00
_cell_angle_beta 104.4560(10)
_cell_angle_gamma 90.00
_cell_formula_units_Z 4
_cell_length_a 13.3910(4)
_cell_length_b 7.7123(2)
_cell_length_c 16.9892(5)
_cell_measurement_reflns_used 8587
_cell_measurement_temperature 293(2)
_cell_measurement_theta_max 34.88
_cell_measurement_theta_min 2.48
_cell_volume 1699.02(8)
_computing_cell_refinement 'ApexII (Bruker, 2011)'
_computing_data_collection 'ApexII (Bruker, 2011)'
_computing_data_reduction 'ApexII (Bruker, 2011)'
_computing_molecular_graphics 'SHELXL-97 (Sheldrick, 2008)'
_computing_publication_material 'publCIF (Westrip, 2010)'
_computing_structure_refinement 'SHELXL-97 (Sheldrick, 2008)'
_computing_structure_solution 'SHELXS-97 (Sheldrick, 2008)'
_diffrn_ambient_temperature 293(2)
_diffrn_measured_fraction_theta_full 0.999
_diffrn_measured_fraction_theta_max 0.999
_diffrn_measurement_device_type 'Bruker ApexII'
_diffrn_measurement_method 'phi and omega scans'
_diffrn_radiation_monochromator graphite
_diffrn_radiation_source 'fine-focus sealed tube'
_diffrn_radiation_type MoK\a
_diffrn_radiation_wavelength 0.71073
_diffrn_reflns_av_R_equivalents 0.0246
_diffrn_reflns_av_sigmaI/netI 0.0176
_diffrn_reflns_limit_h_max 19
_diffrn_reflns_limit_h_min -21
_diffrn_reflns_limit_k_max 12
_diffrn_reflns_limit_k_min -12
_diffrn_reflns_limit_l_max 23
_diffrn_reflns_limit_l_min -27
_diffrn_reflns_number 22722
_diffrn_reflns_theta_full 34.96
_diffrn_reflns_theta_max 34.96
_diffrn_reflns_theta_min 2.48
_diffrn_standards_decay_% 0
_diffrn_standards_interval_count 0
_diffrn_standards_interval_time 0
_diffrn_standards_number 0
_exptl_absorpt_coefficient_mu 1.203
_exptl_absorpt_correction_T_max 0.9423
_exptl_absorpt_correction_T_min 0.8892
_exptl_absorpt_correction_type multi-scan
_exptl_absorpt_process_details 'SADABS, (Sheldrick 2008)'
_exptl_crystal_colour blue
_exptl_crystal_density_diffrn 1.701
_exptl_crystal_density_method 'not measured'
_exptl_crystal_description prism
_exptl_crystal_F_000 904
_exptl_crystal_size_max 0.10
_exptl_crystal_size_mid 0.08
_exptl_crystal_size_min 0.05
_refine_diff_density_max 0.484
_refine_diff_density_min -0.269
_refine_diff_density_rms 0.057
_refine_ls_extinction_method none
_refine_ls_goodness_of_fit_ref 1.046
_refine_ls_hydrogen_treatment mixed
_refine_ls_matrix_type full
_refine_ls_number_parameters 138
_refine_ls_number_reflns 3736
_refine_ls_number_restraints 5
_refine_ls_restrained_S_all 1.046
_refine_ls_R_factor_all 0.0348
_refine_ls_R_factor_gt 0.0277
_refine_ls_shift/su_max 0.000
_refine_ls_shift/su_mean 0.000
_refine_ls_structure_factor_coef Fsqd
_refine_ls_weighting_details 'calc w=1/[\s^2^(Fo^2^)+(0.0398P)^2^+0.6435P] where P=(Fo^2^+2Fc^2^)/3'
_refine_ls_weighting_scheme calc
_refine_ls_wR_factor_gt 0.0715
_refine_ls_wR_factor_ref 0.0746
_reflns_number_gt 3266
_reflns_number_total 3736
_reflns_threshold_expression >2sigma(I)
_cod_data_source_file c5ra05564d2.cif
_cod_data_source_block 5
_cod_original_sg_symbol_H-M C2/c
_cod_database_code 7220240

loop_
_symmetry_equiv_pos_as_xyz
'x, y, z'
'-x, y, -z+1/2'
'x+1/2, y+1/2, z'
'-x+1/2, y+1/2, -z+1/2'
'-x, -y, -z'
'x, -y, z-1/2'
'-x+1/2, -y+1/2, -z'
'x+1/2, -y+1/2, z-1/2'

loop_
_atom_site_label
_atom_site_type_symbol
_atom_site_fract_x
_atom_site_fract_y
_atom_site_fract_z
_atom_site_U_iso_or_equiv
_atom_site_adp_type
_atom_site_occupancy
_atom_site_symmetry_multiplicity
_atom_site_calc_flag
_atom_site_refinement_flags
Ni1 Ni 0.5000 0.14535(2) 0.2500 0.01937(5) Uani 1 2 d S
O1 O 0.61070(6) 0.33325(11) 0.24457(5) 0.02713(16) Uani 1 1 d D
H11 H 0.6677(11) 0.3430(19) 0.2812(9) 0.033 Uiso 1 1 d D
O2 O 0.22946(8) -0.00630(15) -0.05083(6) 0.0452(2) Uani 1 1 d .
O3 O 0.28294(7) 0.13282(14) -0.14742(5) 0.0378(2) Uani 1 1 d .
O1W O 0.61132(7) -0.04176(12) 0.26000(5) 0.03183(17) Uani 1 1 d D
H1W1 H 0.6373(13) -0.063(2) 0.2220(9) 0.038 Uiso 1 1 d D
H2W1 H 0.5976(14) -0.1350(18) 0.2795(11) 0.038 Uiso 1 1 d D
O2W O 0.58392(10) 0.65345(15) 0.32793(7) 0.0463(3) Uani 1 1 d D
H1W2 H 0.5730(15) 0.577(2) 0.2895(11) 0.056 Uiso 1 1 d D
H2W2 H 0.6325(14) 0.619(3) 0.3666(11) 0.056 Uiso 1 1 d D
N1 N 0.47779(6) 0.17508(12) 0.12655(5) 0.02189(15) Uani 1 1 d .
C1 C 0.64009(9) 0.32970(18) 0.16989(7) 0.0335(3) Uani 1 1 d .
H1A H 0.6989 0.2535 0.1746 0.040 Uiso 1 1 calc R
H1B H 0.6598 0.4452 0.1568 0.040 Uiso 1 1 calc R
C2 C 0.55124(8) 0.26591(14) 0.10369(6) 0.02477(18) Uani 1 1 d .
C3 C 0.54733(9) 0.29819(18) 0.02288(6) 0.0314(2) Uani 1 1 d .
H3 H 0.6001 0.3586 0.0084 0.038 Uiso 1 1 calc R
C4 C 0.46305(9) 0.23858(16) -0.03606(6) 0.0292(2) Uani 1 1 d .
H4 H 0.4585 0.2592 -0.0908 0.035 Uiso 1 1 calc R
C5 C 0.38585(7) 0.14821(14) -0.01287(6) 0.02299(17) Uani 1 1 d .
C6 C 0.39682(7) 0.11717(14) 0.06917(6) 0.02319(18) Uani 1 1 d .
H6 H 0.3461 0.0538 0.0850 0.028 Uiso 1 1 calc R
C7 C 0.29155(8) 0.08493(16) -0.07444(6) 0.02692(19) Uani 1 1 d .

loop_
_atom_site_aniso_label
_atom_site_aniso_U_11
_atom_site_aniso_U_22
_atom_site_aniso_U_33
_atom_site_aniso_U_23
_atom_site_aniso_U_13
_atom_site_aniso_U_12
Ni1 0.01722(8) 0.02671(9) 0.01263(7) 0.000 0.00082(5) 0.000
O1 0.0226(3) 0.0364(4) 0.0192(3) -0.0028(3) -0.0009(2) -0.0065(3)
O2 0.0378(5) 0.0662(7) 0.0271(4) -0.0006(4) -0.0003(3) -0.0216(5)
O3 0.0247(4) 0.0702(7) 0.0157(3) 0.0013(3) -0.0002(3) 0.0035(4)
O1W 0.0331(4) 0.0367(4) 0.0273(4) 0.0026(3) 0.0105(3) 0.0105(3)
O2W 0.0540(6) 0.0455(6) 0.0353(5) 0.0045(4) 0.0037(4) 0.0175(5)
N1 0.0196(3) 0.0298(4) 0.0145(3) 0.0005(3) 0.0010(2) -0.0031(3)
C1 0.0251(5) 0.0504(7) 0.0230(4) -0.0014(4) 0.0022(4) -0.0135(4)
C2 0.0219(4) 0.0322(5) 0.0187(4) 0.0003(3) 0.0023(3) -0.0046(3)
C3 0.0292(5) 0.0440(6) 0.0208(4) 0.0028(4) 0.0061(4) -0.0102(4)
C4 0.0299(5) 0.0400(6) 0.0169(4) 0.0025(4) 0.0040(3) -0.0045(4)
C5 0.0208(4) 0.0307(5) 0.0155(3) -0.0002(3) 0.0009(3) 0.0013(3)
C6 0.0200(4) 0.0314(5) 0.0162(3) 0.0002(3) 0.0007(3) -0.0033(3)
C7 0.0217(4) 0.0397(5) 0.0169(4) -0.0034(4) 0.0001(3) 0.0019(4)

loop_
_atom_type_symbol
_atom_type_description
_atom_type_scat_dispersion_real
_atom_type_scat_dispersion_imag
_atom_type_scat_source
C C 0.0033 0.0016 'International Tables Vol C Tables 4.2.6.8 and 6.1.1.4'
H H 0.0000 0.0000 'International Tables Vol C Tables 4.2.6.8 and 6.1.1.4'
N N 0.0061 0.0033 'International Tables Vol C Tables 4.2.6.8 and 6.1.1.4'
Ni Ni 0.3393 1.1124 'International Tables Vol C Tables 4.2.6.8 and 6.1.1.4'
O O 0.0106 0.0060 'International Tables Vol C Tables 4.2.6.8 and 6.1.1.4'

loop_
_geom_angle_atom_site_label_1
_geom_angle_atom_site_label_2
_geom_angle_atom_site_label_3
_geom_angle
_geom_angle_site_symmetry_1
_geom_angle_site_symmetry_3
O1W Ni1 O1W 90.57(6) 2_655 .
O1W Ni1 N1 94.59(4) 2_655 2_655
O1W Ni1 N1 94.41(3) . 2_655
O1W Ni1 N1 94.41(3) 2_655 .
O1W Ni1 N1 94.59(4) . .
N1 Ni1 N1 167.20(5) 2_655 .
O1W Ni1 O1 89.01(4) 2_655 2_655
O1W Ni1 O1 172.88(3) . 2_655
N1 Ni1 O1 78.54(3) 2_655 2_655
N1 Ni1 O1 92.53(3) . 2_655
O1W Ni1 O1 172.88(3) 2_655 .
O1W Ni1 O1 89.01(4) . .
N1 Ni1 O1 92.53(3) 2_655 .
N1 Ni1 O1 78.54(3) . .
O1 Ni1 O1 92.28(5) 2_655 .
C1 O1 Ni1 112.57(6) . .
C1 O1 H11 104.8(12) . .
Ni1 O1 H11 122.7(11) . .
Ni1 O1W H1W1 120.9(12) . .
Ni1 O1W H2W1 114.4(13) . .
H1W1 O1W H2W1 108.8(17) . .
H1W2 O2W H2W2 109.1(19) . .
C6 N1 C2 118.80(8) . .
C6 N1 Ni1 126.10(7) . .
C2 N1 Ni1 115.07(6) . .
O1 C1 C2 109.34(9) . .
O1 C1 H1A 109.8 . .
C2 C1 H1A 109.8 . .
O1 C1 H1B 109.8 . .
C2 C1 H1B 109.8 . .
H1A C1 H1B 108.3 . .
N1 C2 C3 122.17(9) . .
N1 C2 C1 117.09(9) . .
C3 C2 C1 120.73(10) . .
C2 C3 C4 118.64(10) . .
C2 C3 H3 120.7 . .
C4 C3 H3 120.7 . .
C5 C4 C3 119.51(9) . .
C5 C4 H4 120.2 . .
C3 C4 H4 120.2 . .
C4 C5 C6 118.33(9) . .
C4 C5 C7 121.48(9) . .
C6 C5 C7 120.19(9) . .
N1 C6 C5 122.50(9) . .
N1 C6 H6 118.7 . .
C5 C6 H6 118.7 . .
O2 C7 O3 125.46(10) . .
O2 C7 C5 118.46(9) . .
O3 C7 C5 116.08(10) . .

loop_
_geom_bond_atom_site_label_1
_geom_bond_atom_site_label_2
_geom_bond_distance
_geom_bond_site_symmetry_2
Ni1 O1W 2.0511(8) 2_655
Ni1 O1W 2.0511(8) .
Ni1 N1 2.0563(8) 2_655
Ni1 N1 2.0563(8) .
Ni1 O1 2.0914(8) 2_655
Ni1 O1 2.0914(8) .
O1 C1 1.4193(15) .
O1 H11 0.860(14) .
O2 C7 1.2303(15) .
O3 C7 1.2710(13) .
O1W H1W1 0.823(14) .
O1W H2W1 0.831(13) .
O2W H1W2 0.865(15) .
O2W H2W2 0.843(15) .
N1 C6 1.3407(11) .
N1 C2 1.3415(13) .
C1 C2 1.5015(14) .
C1 H1A 0.9700 .
C1 H1B 0.9700 .
C2 C3 1.3833(15) .
C3 C4 1.3870(14) .
C3 H3 0.9300 .
C4 C5 1.3831(15) .
C4 H4 0.9300 .
C5 C6 1.3854(13) .
C5 C7 1.5059(13) .
C6 H6 0.9300 .

loop_
_geom_hbond_atom_site_label_D
_geom_hbond_atom_site_label_H
_geom_hbond_atom_site_label_A
_geom_hbond_distance_DH
_geom_hbond_distance_HA
_geom_hbond_distance_DA
_geom_hbond_angle_DHA
_geom_hbond_site_symmetry_A
O2W H1W2 O1 0.865(15) 2.136(17) 2.9132(14) 149.3(18) .
O1 H11 O3 0.860(14) 1.718(14) 2.5774(11) 178.2(17) 8_556
O1W H1W1 O3 0.823(14) 1.927(14) 2.7401(13) 169.7(17) 5_655
O1W H2W1 O2W 0.831(13) 1.857(14) 2.6839(15) 173.1(19) 1_545
O2W H1W2 O2W 0.865(15) 2.580(19) 3.015(2) 112.3(16) 2_655
O2W H2W2 O2 0.843(15) 1.872(15) 2.7063(14) 170(2) 8_556

loop_
_geom_torsion_atom_site_label_1
_geom_torsion_atom_site_label_2
_geom_torsion_atom_site_label_3
_geom_torsion_atom_site_label_4
_geom_torsion
_geom_torsion_site_symmetry_1
O1W Ni1 O1 C1 -15.0(3) 2_655
O1W Ni1 O1 C1 71.64(8) .
N1 Ni1 O1 C1 166.01(8) 2_655
N1 Ni1 O1 C1 -23.25(8) .
O1 Ni1 O1 C1 -115.37(8) 2_655
O1W Ni1 N1 C6 14.76(9) 2_655
O1W Ni1 N1 C6 105.69(9) .
N1 Ni1 N1 C6 -119.78(9) 2_655
O1 Ni1 N1 C6 -74.44(9) 2_655
O1 Ni1 N1 C6 -166.26(9) .
O1W Ni1 N1 C2 -167.30(8) 2_655
O1W Ni1 N1 C2 -76.37(8) .
N1 Ni1 N1 C2 58.15(8) 2_655
O1 Ni1 N1 C2 103.50(8) 2_655
O1 Ni1 N1 C2 11.68(8) .
Ni1 O1 C1 C2 29.42(12) .
C6 N1 C2 C3 -1.54(17) .
Ni1 N1 C2 C3 -179.64(10) .
C6 N1 C2 C1 179.47(10) .
Ni1 N1 C2 C1 1.37(13) .
O1 C1 C2 N1 -20.58(15) .
O1 C1 C2 C3 160.42(11) .
N1 C2 C3 C4 1.86(19) .
C1 C2 C3 C4 -179.18(12) .
C2 C3 C4 C5 -0.35(19) .
C3 C4 C5 C6 -1.35(17) .
C3 C4 C5 C7 178.39(11) .
C2 N1 C6 C5 -0.29(16) .
Ni1 N1 C6 C5 177.57(8) .
C4 C5 C6 N1 1.73(16) .
C7 C5 C6 N1 -178.01(10) .
C4 C5 C7 O2 174.38(12) .
C6 C5 C7 O2 -5.89(17) .
C4 C5 C7 O3 -6.13(16) .
C6 C5 C7 O3 173.61(10) .
